data_7231752
loop_
_publ_author_name
'Qiao, Yu'
'Ma, Yufeng'
'Jiang, Wei'
'Wang, Xiuyan'
'Guan, Weisheng'
'Che, Guangbo'
'Li, Weikang'
'Qin, Fang'

_publ_section_title
;
 A series of metal--organic frameworks constructed by a rigid-flexible
 5-(bis(4-carboxybenzyl)amino)isophthalic acid: syntheses, crystal
 structures and physical properties
;
_journal_issue 48
_journal_name_full CrystEngComm
_journal_page_first 7782
_journal_paper_doi 10.1039/C8CE01209A
_journal_volume 20
_journal_year 2018
_chemical_formula_moiety 'C24 H23 Cd N O11'
_chemical_formula_sum 'C24 H23 Cd N O11'
_chemical_formula_weight 613.84
_space_group_IT_number 61
_space_group_name_Hall '-P 2ac 2ab'
_space_group_name_H-M_alt 'P b c a'
_symmetry_cell_setting orthorhombic
_symmetry_space_group_name_Hall '-P 2ac 2ab'
_symmetry_space_group_name_H-M 'P b c a'
_atom_sites_solution_hydrogens geom
_atom_sites_solution_primary direct
_atom_sites_solution_secondary difmap
_audit_creation_method SHELXL-97
_audit_update_record
;
2018-03-30 deposited with the CCDC.
2018-10-23 downloaded from the CCDC.
;
_cell_angle_alpha 90.00
_cell_angle_beta 90.00
_cell_angle_gamma 90.00
_cell_formula_units_Z 8
_cell_length_a 10.8479(18)
_cell_length_b 20.105(3)
_cell_length_c 22.305(4)
_cell_measurement_reflns_used 5560
_cell_measurement_temperature 296(2)
_cell_measurement_theta_max 26.02
_cell_measurement_theta_min 2.22
_cell_volume 4864.7(14)
_computing_cell_refinement 'SAINT (Bruker, 2002)'
_computing_data_collection 'SMART (Bruker, 2002)'
_computing_data_reduction 'SHELXS97 (Sheldrick, 1997)'
_computing_molecular_graphics 'SHELXS97 (Sheldrick, 1997)'
_computing_publication_material SHELXTL
_computing_structure_refinement 'SHELXL-97 (Sheldrick, 1997)'
_computing_structure_solution 'SHELXS-97 (Sheldrick, 1990)'
_diffrn_ambient_temperature 296(2)
_diffrn_measured_fraction_theta_full 1.000
_diffrn_measured_fraction_theta_max 1.000
_diffrn_measurement_device_type 'CCD area detector'
_diffrn_measurement_method \w
_diffrn_radiation_monochromator graphite
_diffrn_radiation_source 'fine-focus sealed tube'
_diffrn_radiation_type MoK\a
_diffrn_radiation_wavelength 0.71073
_diffrn_reflns_av_R_equivalents 0.0450
_diffrn_reflns_av_sigmaI/netI 0.0338
_diffrn_reflns_limit_h_max 13
_diffrn_reflns_limit_h_min -13
_diffrn_reflns_limit_k_max 24
_diffrn_reflns_limit_k_min -13
_diffrn_reflns_limit_l_max 25
_diffrn_reflns_limit_l_min -27
_diffrn_reflns_number 25216
_diffrn_reflns_theta_full 26.07
_diffrn_reflns_theta_max 26.07
_diffrn_reflns_theta_min 1.83
_diffrn_standards_decay_% none
_diffrn_standards_interval_count none
_diffrn_standards_interval_time none
_diffrn_standards_number none
_exptl_absorpt_coefficient_mu 0.962
_exptl_absorpt_correction_T_max 0.858
_exptl_absorpt_correction_T_min 0.812
_exptl_absorpt_correction_type multi-scan
_exptl_absorpt_process_details '(SADABS; Bruker, 2002)'
_exptl_crystal_colour white
_exptl_crystal_density_diffrn 1.676
_exptl_crystal_density_method 'not measured'
_exptl_crystal_description block
_exptl_crystal_F_000 2480
_exptl_crystal_size_max 0.216
_exptl_crystal_size_mid 0.201
_exptl_crystal_size_min 0.159
_refine_diff_density_max 0.844
_refine_diff_density_min -0.727
_refine_diff_density_rms 0.073
_refine_ls_extinction_method none
_refine_ls_goodness_of_fit_ref 1.023
_refine_ls_hydrogen_treatment mixed
_refine_ls_matrix_type full
_refine_ls_number_parameters 329
_refine_ls_number_reflns 4827
_refine_ls_number_restraints 0
_refine_ls_restrained_S_all 1.023
_refine_ls_R_factor_all 0.0502
_refine_ls_R_factor_gt 0.0333
_refine_ls_shift/su_max 0.002
_refine_ls_shift/su_mean 0.000
_refine_ls_structure_factor_coef Fsqd
_refine_ls_weighting_details 'calc w=1/[\s^2^(Fo^2^)+(0.0417P)^2^+3.3120P] where P=(Fo^2^+2Fc^2^)/3'
_refine_ls_weighting_scheme calc
_refine_ls_wR_factor_gt 0.0789
_refine_ls_wR_factor_ref 0.0869
_reflns_number_gt 3681
_reflns_number_total 4827
_reflns_threshold_expression >2sigma(I)
_cod_data_source_file c8ce01209a2.cif
_cod_data_source_block w
_cod_depositor_comments
;
The following automatic conversions were performed:

'_symmetry_cell_setting' value 'Orthorhombic' changed to
'orthorhombic' according to
/home/data/users/saulius/crontab/automatic-downloads/rss-feeds/RSC/lib/dictionaries/cif_core.dic
dictionary named 'cif_core.dic' version 2.4.2 from 2011-04-26.

Automatic conversion script
Id: cif_fix_values 4973 2017-02-22 13:04:09Z antanas 

 Adding full bibliography for 7231749--7231752.cif.
;
_cod_original_sg_symbol_H-M 'Pbca '
_cod_database_code 7231752

loop_
_symmetry_equiv_pos_as_xyz
'x, y, z'
'-x+1/2, -y, z+1/2'
'x+1/2, -y+1/2, -z'
'-x, y+1/2, -z+1/2'
'-x, -y, -z'
'x-1/2, y, -z-1/2'
'-x-1/2, y-1/2, z'
'x, -y-1/2, z-1/2'

loop_
_atom_site_label
_atom_site_type_symbol
_atom_site_fract_x
_atom_site_fract_y
_atom_site_fract_z
_atom_site_U_iso_or_equiv
_atom_site_adp_type
_atom_site_occupancy
_atom_site_symmetry_multiplicity
_atom_site_calc_flag
_atom_site_refinement_flags
C1 C -0.1971(3) 1.29295(14) 0.58748(14) 0.0285(7) Uani 1 1 d .
C2 C -0.1756(3) 1.22643(14) 0.61549(13) 0.0252(6) Uani 1 1 d .
C3 C -0.2276(3) 1.17031(14) 0.59030(13) 0.0267(6) Uani 1 1 d .
H13 H -0.2801 1.1740 0.5575 0.032 Uiso 1 1 calc R
C4 C -0.2008(3) 1.10833(14) 0.61439(13) 0.0246(6) Uani 1 1 d .
C5 C -0.1223(3) 1.10266(14) 0.66291(12) 0.0252(6) Uani 1 1 d .
H10 H -0.1045 1.0607 0.6782 0.030 Uiso 1 1 calc R
C6 C -0.0691(3) 1.15875(14) 0.68944(12) 0.0243(6) Uani 1 1 d .
C7 C -0.0986(3) 1.22098(14) 0.66526(13) 0.0271(6) Uani 1 1 d .
H16 H -0.0663 1.2592 0.6827 0.033 Uiso 1 1 calc R
C8 C -0.2513(3) 1.04577(14) 0.58748(12) 0.0255(6) Uani 1 1 d .
C9 C 0.0426(3) 1.08868(15) 0.76144(13) 0.0307(7) Uani 1 1 d .
H6A H -0.0319 1.0621 0.7636 0.037 Uiso 1 1 calc R
H6B H 0.0728 1.0943 0.8021 0.037 Uiso 1 1 calc R
C10 C 0.1381(3) 1.05039(15) 0.72601(12) 0.0262(6) Uani 1 1 d .
C11 C 0.1697(3) 0.98682(17) 0.74489(15) 0.0408(8) Uani 1 1 d .
H4 H 0.1300 0.9684 0.7779 0.049 Uiso 1 1 calc R
C12 C 0.2589(3) 0.95067(17) 0.71544(15) 0.0397(8) Uani 1 1 d .
H3 H 0.2786 0.9081 0.7287 0.048 Uiso 1 1 calc R
C13 C 0.3193(3) 0.97709(15) 0.66628(13) 0.0280(7) Uani 1 1 d .
C14 C 0.2868(3) 1.04026(16) 0.64650(13) 0.0307(7) Uani 1 1 d .
H8 H 0.3259 1.0585 0.6132 0.037 Uiso 1 1 calc R
C15 C 0.1970(3) 1.07598(15) 0.67591(14) 0.0323(7) Uani 1 1 d .
H7A H 0.1755 1.1180 0.6619 0.039 Uiso 1 1 calc R
C16 C 0.4209(3) 0.94095(15) 0.63653(14) 0.0308(7) Uani 1 1 d .
C17 C 0.0840(3) 1.21001(16) 0.75674(13) 0.0336(7) Uani 1 1 d .
H18A H 0.1074 1.2351 0.7214 0.040 Uiso 1 1 calc R
H18B H 0.1591 1.1937 0.7752 0.040 Uiso 1 1 calc R
C18 C 0.0207(3) 1.25681(15) 0.80041(12) 0.0289(7) Uani 1 1 d .
C19 C 0.0769(3) 1.31667(16) 0.81349(14) 0.0355(7) Uani 1 1 d .
H25 H 0.1499 1.3280 0.7942 0.043 Uiso 1 1 calc R
C20 C 0.0265(3) 1.36012(16) 0.85486(14) 0.0381(8) Uani 1 1 d .
H24 H 0.0658 1.4001 0.8634 0.046 Uiso 1 1 calc R
C21 C -0.0827(3) 1.34387(16) 0.88346(13) 0.0332(7) Uani 1 1 d .
C22 C -0.1408(3) 1.28443(19) 0.86962(17) 0.0485(10) Uani 1 1 d .
H21 H -0.2148 1.2734 0.8881 0.058 Uiso 1 1 calc R
C23 C -0.0888(3) 1.24156(18) 0.82836(16) 0.0467(9) Uani 1 1 d .
H20 H -0.1284 1.2018 0.8193 0.056 Uiso 1 1 calc R
C24 C -0.1326(3) 1.38990(17) 0.92941(15) 0.0364(8) Uani 1 1 d .
Cd Cd 0.67416(2) 0.925293(11) 0.544614(10) 0.03142(9) Uani 1 1 d .
N N 0.0108(2) 1.15340(12) 0.73790(10) 0.0285(6) Uani 1 1 d .
O1 O -0.2628(2) 1.29957(12) 0.54263(10) 0.0452(6) Uani 1 1 d .
O2 O -0.1444(2) 1.34345(10) 0.61083(10) 0.0391(6) Uani 1 1 d .
O1W O 0.5487(2) 0.88979(12) 0.47232(9) 0.0397(5) Uani 1 1 d .
H9A H 0.5245 0.8476 0.4703 0.060 Uiso 1 1 d R
H9B H 0.4897 0.9183 0.4667 0.060 Uiso 1 1 d R
O3 O -0.31411(18) 1.04866(11) 0.53878(8) 0.0281(5) Uani 1 1 d .
O2W O 0.8470(2) 0.93323(12) 0.48603(11) 0.0434(6) Uani 1 1 d .
H10A H 0.8705 0.9687 0.4694 0.065 Uiso 1 1 d R
H10B H 0.9133 0.9330 0.5083 0.065 Uiso 1 1 d R
O4 O -0.2315(2) 0.99178(10) 0.61288(9) 0.0356(5) Uani 1 1 d .
O3W O 0.4697(3) 0.76513(16) 0.50187(16) 0.0956(12) Uani 1 1 d .
H11A H 0.4883 0.7377 0.5293 0.143 Uiso 1 1 d R
H11B H 0.4067 0.7513 0.4830 0.143 Uiso 1 1 d R
O5 O 0.4786(2) 0.96364(11) 0.59451(10) 0.0394(5) Uani 1 1 d .
O6 O 0.4447(2) 0.88254(11) 0.66076(10) 0.0447(6) Uani 1 1 d .
H6 H 0.5015 0.8647 0.6426 0.067 Uiso 1 1 calc R
O7 O -0.0745(3) 1.43705(14) 0.94879(12) 0.0593(8) Uani 1 1 d .
O8 O -0.2442(2) 1.37693(12) 0.94835(9) 0.0410(6) Uiso 1 1 d .
H8A H -0.2692 1.3428 0.9324 0.061 Uiso 1 1 calc R

loop_
_atom_site_aniso_label
_atom_site_aniso_U_11
_atom_site_aniso_U_22
_atom_site_aniso_U_33
_atom_site_aniso_U_23
_atom_site_aniso_U_13
_atom_site_aniso_U_12
C1 0.0274(16) 0.0157(15) 0.0423(17) -0.0013(13) 0.0034(14) -0.0009(12)
C2 0.0247(14) 0.0172(14) 0.0336(15) 0.0002(12) -0.0010(13) -0.0002(12)
C3 0.0301(16) 0.0194(15) 0.0305(15) 0.0015(12) -0.0041(13) -0.0025(13)
C4 0.0258(15) 0.0174(15) 0.0305(15) -0.0022(12) -0.0001(12) -0.0021(12)
C5 0.0303(15) 0.0149(14) 0.0304(15) 0.0007(12) -0.0003(13) 0.0023(12)
C6 0.0234(14) 0.0210(15) 0.0286(14) -0.0052(12) 0.0003(12) 0.0023(12)
C7 0.0308(16) 0.0164(14) 0.0342(16) -0.0056(12) 0.0005(13) -0.0029(12)
C8 0.0284(15) 0.0189(15) 0.0292(15) -0.0013(12) 0.0019(13) -0.0030(13)
C9 0.0362(17) 0.0306(17) 0.0252(15) -0.0023(12) -0.0018(13) 0.0077(14)
C10 0.0282(15) 0.0252(15) 0.0253(14) -0.0011(12) -0.0019(12) 0.0048(13)
C11 0.050(2) 0.0352(19) 0.0372(17) 0.0101(15) 0.0143(16) 0.0106(17)
C12 0.047(2) 0.0279(17) 0.0445(19) 0.0086(15) 0.0102(17) 0.0118(16)
C13 0.0267(15) 0.0256(16) 0.0315(15) -0.0040(13) -0.0004(13) 0.0031(13)
C14 0.0320(16) 0.0308(18) 0.0292(15) 0.0034(14) 0.0024(13) 0.0043(14)
C15 0.0368(18) 0.0260(16) 0.0341(16) 0.0043(13) 0.0004(14) 0.0061(14)
C16 0.0284(16) 0.0271(17) 0.0369(17) -0.0042(14) -0.0012(14) 0.0011(13)
C17 0.0280(16) 0.0363(18) 0.0367(17) -0.0133(14) -0.0065(14) 0.0028(14)
C18 0.0277(15) 0.0294(17) 0.0297(15) -0.0069(13) -0.0045(13) 0.0026(13)
C19 0.0374(18) 0.0301(18) 0.0390(17) -0.0042(14) 0.0038(15) -0.0046(15)
C20 0.045(2) 0.0253(17) 0.0439(19) -0.0091(15) -0.0009(16) -0.0024(15)
C21 0.0343(17) 0.0297(17) 0.0356(16) -0.0108(14) -0.0024(14) 0.0043(14)
C22 0.0378(19) 0.047(2) 0.061(2) -0.0236(19) 0.0146(18) -0.0104(17)
C23 0.0417(19) 0.036(2) 0.062(2) -0.0256(18) 0.0103(18) -0.0096(17)
C24 0.0382(18) 0.0308(19) 0.0403(18) -0.0102(15) -0.0085(15) 0.0054(15)
Cd 0.03848(15) 0.01918(13) 0.03660(14) -0.00403(9) 0.00095(10) -0.00781(10)
N 0.0315(13) 0.0230(13) 0.0312(13) -0.0083(11) -0.0059(11) 0.0047(11)
O1 0.0609(16) 0.0259(12) 0.0488(14) 0.0072(11) -0.0200(13) -0.0050(12)
O2 0.0401(13) 0.0157(11) 0.0616(15) 0.0017(10) -0.0096(11) -0.0054(10)
O1W 0.0367(12) 0.0352(13) 0.0472(13) -0.0065(11) -0.0051(11) 0.0025(11)
O3 0.0331(11) 0.0222(11) 0.0290(11) 0.0005(9) -0.0051(9) -0.0069(9)
O2W 0.0437(14) 0.0386(14) 0.0479(14) 0.0093(11) 0.0026(11) -0.0038(11)
O4 0.0545(14) 0.0142(11) 0.0381(11) 0.0029(9) -0.0118(11) -0.0041(10)
O3W 0.087(2) 0.062(2) 0.138(3) 0.016(2) -0.063(2) -0.0211(19)
O5 0.0360(12) 0.0316(13) 0.0506(14) 0.0011(11) 0.0116(11) 0.0047(11)
O6 0.0484(14) 0.0333(13) 0.0524(14) 0.0084(11) 0.0158(12) 0.0183(12)
O7 0.0442(15) 0.0524(17) 0.081(2) -0.0410(15) 0.0026(14) -0.0008(13)

loop_
_atom_type_symbol
_atom_type_description
_atom_type_scat_dispersion_real
_atom_type_scat_dispersion_imag
_atom_type_scat_source
C C 0.0030 0.0020 'International Tables Vol C Tables 4.2.6.8 and 6.1.1.4'
H H 0.0000 0.0000 'International Tables Vol C Tables 4.2.6.8 and 6.1.1.4'
Cd Cd -0.8080 1.2020 'International Tables Vol C Tables 4.2.6.8 and 6.1.1.4'
N N 0.0060 0.0030 'International Tables Vol C Tables 4.2.6.8 and 6.1.1.4'
O O 0.0110 0.0060 'International Tables Vol C Tables 4.2.6.8 and 6.1.1.4'

loop_
_geom_angle_atom_site_label_1
_geom_angle_atom_site_label_2
_geom_angle_atom_site_label_3
_geom_angle
_geom_angle_site_symmetry_1
_geom_angle_site_symmetry_3
O1 C1 O2 120.2(3) . .
O1 C1 C2 121.7(3) . .
O2 C1 C2 118.1(3) . .
O1 C1 Cd 71.14(17) . 7_665
O2 C1 Cd 49.64(15) . 7_665
C2 C1 Cd 165.1(2) . 7_665
C3 C2 C7 120.3(3) . .
C3 C2 C1 119.8(3) . .
C7 C2 C1 119.8(3) . .
C2 C3 C4 119.4(3) . .
C2 C3 H13 120.3 . .
C4 C3 H13 120.3 . .
C5 C4 C3 120.4(3) . .
C5 C4 C8 118.0(3) . .
C3 C4 C8 121.5(3) . .
C4 C5 C6 121.3(3) . .
C4 C5 H10 119.4 . .
C6 C5 H10 119.4 . .
N C6 C5 121.6(3) . .
N C6 C7 120.8(3) . .
C5 C6 C7 117.6(3) . .
C2 C7 C6 120.9(3) . .
C2 C7 H16 119.5 . .
C6 C7 H16 119.5 . .
O4 C8 O3 121.1(3) . .
O4 C8 C4 119.2(3) . .
O3 C8 C4 119.7(3) . .
O4 C8 Cd 55.62(15) . 1_455
O3 C8 Cd 65.54(15) . 1_455
C4 C8 Cd 174.4(2) . 1_455
N C9 C10 115.6(3) . .
N C9 H6A 108.4 . .
C10 C9 H6A 108.4 . .
N C9 H6B 108.4 . .
C10 C9 H6B 108.4 . .
H6A C9 H6B 107.4 . .
C15 C10 C11 118.2(3) . .
C15 C10 C9 123.2(3) . .
C11 C10 C9 118.6(3) . .
C12 C11 C10 121.0(3) . .
C12 C11 H4 119.5 . .
C10 C11 H4 119.5 . .
C11 C12 C13 120.6(3) . .
C11 C12 H3 119.7 . .
C13 C12 H3 119.7 . .
C12 C13 C14 118.8(3) . .
C12 C13 C16 121.4(3) . .
C14 C13 C16 119.8(3) . .
C15 C14 C13 120.3(3) . .
C15 C14 H8 119.8 . .
C13 C14 H8 119.8 . .
C14 C15 C10 121.1(3) . .
C14 C15 H7A 119.4 . .
C10 C15 H7A 119.4 . .
O5 C16 O6 123.4(3) . .
O5 C16 C13 123.1(3) . .
O6 C16 C13 113.6(3) . .
N C17 C18 115.2(3) . .
N C17 H18A 108.5 . .
C18 C17 H18A 108.5 . .
N C17 H18B 108.5 . .
C18 C17 H18B 108.5 . .
H18A C17 H18B 107.5 . .
C23 C18 C19 118.7(3) . .
C23 C18 C17 122.9(3) . .
C19 C18 C17 118.5(3) . .
C18 C19 C20 121.2(3) . .
C18 C19 H25 119.4 . .
C20 C19 H25 119.4 . .
C19 C20 C21 119.8(3) . .
C19 C20 H24 120.1 . .
C21 C20 H24 120.1 . .
C20 C21 C22 119.3(3) . .
C20 C21 C24 118.9(3) . .
C22 C21 C24 121.8(3) . .
C23 C22 C21 120.1(3) . .
C23 C22 H21 120.0 . .
C21 C22 H21 120.0 . .
C18 C23 C22 121.0(3) . .
C18 C23 H20 119.5 . .
C22 C23 H20 119.5 . .
O7 C24 O8 121.3(3) . .
O7 C24 C21 122.8(3) . .
O8 C24 C21 115.9(3) . .
O1W Cd O2 98.87(9) . 7_655
O1W Cd O4 161.76(8) . 1_655
O2 Cd O4 93.18(8) 7_655 1_655
O1W Cd O2W 96.28(9) . .
O2 Cd O2W 123.14(8) 7_655 .
O4 Cd O2W 88.44(9) 1_655 .
O1W Cd O3 108.24(8) . 1_655
O2 Cd O3 140.93(7) 7_655 1_655
O4 Cd O3 54.88(7) 1_655 1_655
O2W Cd O3 81.88(8) . 1_655
O1W Cd O5 84.45(8) . .
O2 Cd O5 79.13(8) 7_655 .
O4 Cd O5 84.43(8) 1_655 .
O2W Cd O5 157.04(8) . .
O3 Cd O5 76.16(7) 1_655 .
O1W Cd O1 84.59(8) . 7_655
O2 Cd O1 51.25(7) 7_655 7_655
O4 Cd O1 113.65(8) 1_655 7_655
O2W Cd O1 76.40(8) . 7_655
O3 Cd O1 155.92(7) 1_655 7_655
O5 Cd O1 126.38(7) . 7_655
O1W Cd C8 136.03(9) . 1_655
O2 Cd C8 117.73(8) 7_655 1_655
O4 Cd C8 26.87(8) 1_655 1_655
O2W Cd C8 84.00(9) . 1_655
O3 Cd C8 28.02(7) 1_655 1_655
O5 Cd C8 79.79(8) . 1_655
O1 Cd C8 136.93(9) 7_655 1_655
O1W Cd C1 89.82(9) . 7_655
O2 Cd C1 25.80(8) 7_655 7_655
O4 Cd C1 106.66(8) 1_655 7_655
O2W Cd C1 100.71(9) . 7_655
O3 Cd C1 161.46(7) 1_655 7_655
O5 Cd C1 102.24(8) . 7_655
O1 Cd C1 25.62(7) 7_655 7_655
C8 Cd C1 133.53(9) 1_655 7_655
C6 N C9 120.1(2) . .
C6 N C17 120.4(3) . .
C9 N C17 118.1(2) . .
C1 O1 Cd 83.24(18) . 7_665
C1 O2 Cd 104.56(19) . 7_665
Cd O1W H9A 121.6 . .
Cd O1W H9B 110.1 . .
H9A O1W H9B 113.8 . .
C8 O3 Cd 86.43(16) . 1_455
Cd O2W H10A 123.9 . .
Cd O2W H10B 110.4 . .
H10A O2W H10B 90.4 . .
C8 O4 Cd 97.51(17) . 1_455
H11A O3W H11B 109.6 . .
C16 O5 Cd 131.3(2) . .
C16 O6 H6 109.5 . .
C24 O8 H8A 109.5 . .

loop_
_geom_bond_atom_site_label_1
_geom_bond_atom_site_label_2
_geom_bond_distance
_geom_bond_site_symmetry_2
C1 O1 1.236(4) .
C1 O2 1.276(4) .
C1 C2 1.494(4) .
C1 Cd 2.838(3) 7_665
C2 C3 1.381(4) .
C2 C7 1.393(4) .
C3 C4 1.388(4) .
C3 H13 0.9300 .
C4 C5 1.381(4) .
C4 C8 1.497(4) .
C5 C6 1.398(4) .
C5 H10 0.9300 .
C6 N 1.390(4) .
C6 C7 1.399(4) .
C7 H16 0.9300 .
C8 O4 1.243(3) .
C8 O3 1.284(3) .
C8 Cd 2.727(3) 1_455
C9 N 1.445(4) .
C9 C10 1.514(4) .
C9 H6A 0.9700 .
C9 H6B 0.9700 .
C10 C15 1.386(4) .
C10 C11 1.388(4) .
C11 C12 1.377(4) .
C11 H4 0.9300 .
C12 C13 1.384(4) .
C12 H3 0.9300 .
C13 C14 1.390(4) .
C13 C16 1.478(4) .
C14 C15 1.376(4) .
C14 H8 0.9300 .
C15 H7A 0.9300 .
C16 O5 1.215(4) .
C16 O6 1.318(4) .
C17 N 1.450(4) .
C17 C18 1.518(4) .
C17 H18A 0.9700 .
C17 H18B 0.9700 .
C18 C23 1.376(4) .
C18 C19 1.380(4) .
C19 C20 1.383(4) .
C19 H25 0.9300 .
C20 C21 1.385(5) .
C20 H24 0.9300 .
C21 C22 1.385(5) .
C21 C24 1.483(4) .
C22 C23 1.381(5) .
C22 H21 0.9300 .
C23 H20 0.9300 .
C24 O7 1.218(4) .
C24 O8 1.308(4) .
Cd O1W 2.227(2) .
Cd O2 2.234(2) 7_655
Cd O4 2.270(2) 1_655
Cd O2W 2.291(2) .
Cd O3 2.487(2) 1_655
Cd O5 2.517(2) .
Cd O1 2.705(2) 7_655
Cd C8 2.727(3) 1_655
Cd C1 2.838(3) 7_655
O1 Cd 2.705(2) 7_665
O2 Cd 2.234(2) 7_665
O1W H9A 0.8894 .
O1W H9B 0.8686 .
O3 Cd 2.487(2) 1_455
O2W H10A 0.8425 .
O2W H10B 0.8742 .
O4 Cd 2.270(2) 1_455
O3W H11A 0.8483 .
O3W H11B 0.8497 .
O6 H6 0.8200 .
O8 H8A 0.8200 .

loop_
_geom_hbond_atom_site_label_D
_geom_hbond_atom_site_label_H
_geom_hbond_atom_site_label_A
_geom_hbond_distance_DH
_geom_hbond_distance_HA
_geom_hbond_distance_DA
_geom_hbond_angle_DHA
_geom_hbond_site_symmetry_A
O1W H9A O3W 0.89 1.90 2.730(4) 155.2 .
O1W H9B O3 0.87 2.02 2.841(3) 157.0 5_576
O2W H10A O7 0.84 2.04 2.867(3) 166.8 8_685
O2W H10B O7 0.87 2.00 2.865(4) 173.5 4_646

loop_
_geom_torsion_atom_site_label_1
_geom_torsion_atom_site_label_2
_geom_torsion_atom_site_label_3
_geom_torsion_atom_site_label_4
_geom_torsion
_geom_torsion_site_symmetry_1
_geom_torsion_site_symmetry_4
O1 C1 C2 C3 1.5(5) . .
O2 C1 C2 C3 -177.8(3) . .
Cd C1 C2 C3 -145.4(7) 7_665 .
O1 C1 C2 C7 178.6(3) . .
O2 C1 C2 C7 -0.7(4) . .
Cd C1 C2 C7 31.7(10) 7_665 .
C7 C2 C3 C4 -1.1(4) . .
C1 C2 C3 C4 176.0(3) . .
C2 C3 C4 C5 -0.3(4) . .
C2 C3 C4 C8 -177.9(3) . .
C3 C4 C5 C6 0.8(4) . .
C8 C4 C5 C6 178.4(3) . .
C4 C5 C6 N -179.4(3) . .
C4 C5 C6 C7 0.3(4) . .
C3 C2 C7 C6 2.2(4) . .
C1 C2 C7 C6 -174.9(3) . .
N C6 C7 C2 177.9(3) . .
C5 C6 C7 C2 -1.7(4) . .
C5 C4 C8 O4 7.1(4) . .
C3 C4 C8 O4 -175.3(3) . .
C5 C4 C8 O3 -172.9(3) . .
C3 C4 C8 O3 4.7(4) . .
C5 C4 C8 Cd -15(2) . 1_455
C3 C4 C8 Cd 162.7(19) . 1_455
N C9 C10 C15 3.1(4) . .
N C9 C10 C11 -177.7(3) . .
C15 C10 C11 C12 1.3(5) . .
C9 C10 C11 C12 -177.9(3) . .
C10 C11 C12 C13 0.1(6) . .
C11 C12 C13 C14 -1.2(5) . .
C11 C12 C13 C16 175.9(3) . .
C12 C13 C14 C15 0.8(5) . .
C16 C13 C14 C15 -176.4(3) . .
C13 C14 C15 C10 0.7(5) . .
C11 C10 C15 C14 -1.7(5) . .
C9 C10 C15 C14 177.5(3) . .
C12 C13 C16 O5 -177.5(3) . .
C14 C13 C16 O5 -0.5(5) . .
C12 C13 C16 O6 1.0(4) . .
C14 C13 C16 O6 178.1(3) . .
N C17 C18 C23 10.8(4) . .
N C17 C18 C19 -170.5(3) . .
C23 C18 C19 C20 1.5(5) . .
C17 C18 C19 C20 -177.2(3) . .
C18 C19 C20 C21 -0.5(5) . .
C19 C20 C21 C22 -0.7(5) . .
C19 C20 C21 C24 177.6(3) . .
C20 C21 C22 C23 1.0(6) . .
C24 C21 C22 C23 -177.3(3) . .
C19 C18 C23 C22 -1.3(5) . .
C17 C18 C23 C22 177.4(3) . .
C21 C22 C23 C18 0.0(6) . .
C20 C21 C24 O7 -9.7(5) . .
C22 C21 C24 O7 168.6(4) . .
C20 C21 C24 O8 170.3(3) . .
C22 C21 C24 O8 -11.4(5) . .
C5 C6 N C9 1.1(4) . .
C7 C6 N C9 -178.5(3) . .
C5 C6 N C17 167.3(3) . .
C7 C6 N C17 -12.4(4) . .
C10 C9 N C6 78.5(4) . .
C10 C9 N C17 -88.0(3) . .
C18 C17 N C6 86.6(3) . .
C18 C17 N C9 -106.9(3) . .
O2 C1 O1 Cd 7.9(3) . 7_665
C2 C1 O1 Cd -171.4(3) . 7_665
O1 C1 O2 Cd -9.8(3) . 7_665
C2 C1 O2 Cd 169.5(2) . 7_665
O4 C8 O3 Cd -2.4(3) . 1_455
C4 C8 O3 Cd 177.7(2) . 1_455
O3 C8 O4 Cd 2.6(3) . 1_455
C4 C8 O4 Cd -177.4(2) . 1_455
O6 C16 O5 Cd -9.5(5) . .
C13 C16 O5 Cd 169.0(2) . .
O1W Cd O5 C16 104.5(3) . .
O2 Cd O5 C16 4.3(3) 7_655 .
O4 Cd O5 C16 -90.0(3) 1_655 .
O2W Cd O5 C16 -162.5(3) . .
O3 Cd O5 C16 -145.1(3) 1_655 .
O1 Cd O5 C16 25.4(3) 7_655 .
C8 Cd O5 C16 -116.7(3) 1_655 .
C1 Cd O5 C16 15.9(3) 7_655 .
